data_4023000
loop_
_publ_author_name
'Lee J. Higham'
'Jimmy Muldoon'
'P. Gabriel Kelly'
'David M. Corr'
'Helge M\"uller-Bunz'
'Declan G. Gilheany'

_publ_section_title
;
 A Re-Evaluation of the Electrophilic Substitution Reactions
 of the Ramirez Ylide
;
_journal_name_full 'Journal of Organic Chemistry'
_journal_page_first 8780
_journal_page_last 8785
_journal_paper_doi 10.1021/jo7014104
_journal_volume 72
_journal_year 2007
_chemical_formula_moiety '2 (C23 H18 N O P), C2 H6 O'
_chemical_formula_sum 'C48 H42 N2 O3 P2'
_chemical_formula_weight 756.78
_chemical_name_systematic
; 
 ? 
;
_space_group_IT_number 2
_symmetry_cell_setting triclinic
_symmetry_space_group_name_Hall '-P 1'
_symmetry_space_group_name_H-M 'P -1'
_atom_sites_solution_hydrogens difmap
_atom_sites_solution_primary direct
_atom_sites_solution_secondary difmap
_audit_creation_method SHELXL-97
_cell_angle_alpha 105.374(2)
_cell_angle_beta 90.475(2)
_cell_angle_gamma 102.840(2)
_cell_formula_units_Z 1
_cell_length_a 9.1976(9)
_cell_length_b 9.2334(9)
_cell_length_c 11.9364(12)
_cell_measurement_reflns_used 5112
_cell_measurement_temperature 100(2)
_cell_measurement_theta_max 31.73
_cell_measurement_theta_min 2.28
_cell_volume 950.55(16)
_computing_cell_refinement 'Bruker SMART'
_computing_data_collection 'Bruker SMART'
_computing_data_reduction 'Bruker SAINT'
_computing_molecular_graphics 'Bruker SHELXTL'
_computing_publication_material 'Bruker SHELXTL'
_computing_structure_refinement 'SHELXL-97 (Sheldrick, 1997)'
_computing_structure_solution 'SHELXS-97 (Sheldrick, 1990)'
_diffrn_ambient_temperature 100(2)
_diffrn_measured_fraction_theta_full 0.994
_diffrn_measured_fraction_theta_max 0.994
_diffrn_measurement_device_type 'CCD area detector'
_diffrn_measurement_method 'phi and omega scans'
_diffrn_radiation_monochromator graphite
_diffrn_radiation_source 'fine-focus sealed tube'
_diffrn_radiation_type MoK\a
_diffrn_radiation_wavelength 0.71073
_diffrn_reflns_av_R_equivalents 0.0230
_diffrn_reflns_av_sigmaI/netI 0.0232
_diffrn_reflns_limit_h_max 12
_diffrn_reflns_limit_h_min -12
_diffrn_reflns_limit_k_max 12
_diffrn_reflns_limit_k_min -12
_diffrn_reflns_limit_l_max 16
_diffrn_reflns_limit_l_min -16
_diffrn_reflns_number 20240
_diffrn_reflns_theta_full 30.00
_diffrn_reflns_theta_max 30.00
_diffrn_reflns_theta_min 1.77
_exptl_absorpt_coefficient_mu 0.161
_exptl_absorpt_correction_T_max 0.9532
_exptl_absorpt_correction_T_min 0.8105
_exptl_absorpt_correction_type multi-scan
_exptl_absorpt_process_details SADABS
_exptl_crystal_colour red
_exptl_crystal_density_diffrn 1.322
_exptl_crystal_density_method 'not measured'
_exptl_crystal_description block
_exptl_crystal_F_000 398
_exptl_crystal_size_max 0.40
_exptl_crystal_size_mid 0.40
_exptl_crystal_size_min 0.30
_refine_diff_density_max 0.599
_refine_diff_density_min -0.215
_refine_diff_density_rms 0.068
_refine_ls_extinction_method none
_refine_ls_goodness_of_fit_ref 1.071
_refine_ls_hydrogen_treatment mixed
_refine_ls_matrix_type full
_refine_ls_number_parameters 335
_refine_ls_number_reflns 5500
_refine_ls_number_restraints 0
_refine_ls_restrained_S_all 1.071
_refine_ls_R_factor_all 0.0502
_refine_ls_R_factor_gt 0.0461
_refine_ls_shift/su_max 0.001
_refine_ls_shift/su_mean 0.000
_refine_ls_structure_factor_coef Fsqd
_refine_ls_weighting_details 'calc w=1/[\s^2^(Fo^2^)+(0.0609P)^2^+0.4503P] where P=(Fo^2^+2Fc^2^)/3'
_refine_ls_weighting_scheme calc
_refine_ls_wR_factor_gt 0.1149
_refine_ls_wR_factor_ref 0.1191
_reflns_number_gt 5036
_reflns_number_total 5500
_reflns_threshold_expression >2sigma(I)
_cod_data_source_file jo7014104-File002.cif
_cod_data_source_block gil36
_cod_depositor_comments
;
The following automatic conversions were performed:
'_symmetry_cell_setting' value 'Triclinic' changed to 'triclinic'
according to '/home/saulius/struct/CIF-dictionaries/cif_core.dic'
dictionary named 'cif_core.dic' version 2.4.1 from 2010-06-29.

Automatic conversion script
Id: cif_fix_enum 1527 2010-12-29 10:47:43Z saulius 
;
_cod_database_code 4023000

loop_
_symmetry_equiv_pos_as_xyz
'x, y, z'
'-x, -y, -z'

loop_
_atom_site_label
_atom_site_type_symbol
_atom_site_fract_x
_atom_site_fract_y
_atom_site_fract_z
_atom_site_U_iso_or_equiv
_atom_site_adp_type
_atom_site_occupancy
_atom_site_symmetry_multiplicity
_atom_site_calc_flag
_atom_site_refinement_flags
_atom_site_disorder_group
P P 0.29754(4) 0.89773(3) 0.19235(3) 0.01690(9) Uani 1 1 d . .
C1 C 0.22562(14) 1.02796(14) 0.13859(11) 0.0184(2) Uani 1 1 d . .
C2 C 0.18985(15) 1.16927(14) 0.20639(12) 0.0220(3) Uani 1 1 d . .
N N 0.20465(15) 1.22681(14) 0.32201(11) 0.0273(3) Uani 1 1 d . .
O1 O 0.25459(12) 1.14283(12) 0.37609(9) 0.0273(2) Uani 1 1 d . .
C3 C 0.14281(16) 1.24366(15) 0.12588(13) 0.0251(3) Uani 1 1 d . .
H3 H 0.111(2) 1.338(2) 0.1484(16) 0.029(5) Uiso 1 1 d . .
C4 C 0.15055(15) 1.15431(16) 0.01523(12) 0.0238(3) Uani 1 1 d . .
H4 H 0.125(2) 1.171(2) -0.0572(17) 0.028(5) Uiso 1 1 d . .
C5 C 0.20146(14) 1.02104(15) 0.02229(11) 0.0200(2) Uani 1 1 d . .
H5 H 0.2157(19) 0.943(2) -0.0416(15) 0.019(4) Uiso 1 1 d . .
C6 C 0.31849(14) 0.74644(14) 0.06544(10) 0.0180(2) Uani 1 1 d . .
C7 C 0.45752(15) 0.72987(14) 0.02686(11) 0.0206(2) Uani 1 1 d . .
H7 H 0.546(2) 0.794(2) 0.0701(16) 0.026(4) Uiso 1 1 d . .
C8 C 0.46661(16) 0.61595(16) -0.07492(12) 0.0240(3) Uani 1 1 d . .
H8 H 0.560(2) 0.606(2) -0.1014(17) 0.029(5) Uiso 1 1 d . .
C9 C 0.33804(17) 0.51903(15) -0.13722(12) 0.0241(3) Uani 1 1 d . .
H9 H 0.347(2) 0.444(2) -0.2075(17) 0.031(5) Uiso 1 1 d . .
C10 C 0.19903(16) 0.53429(15) -0.09810(11) 0.0234(3) Uani 1 1 d . .
H10 H 0.110(2) 0.470(2) -0.1398(16) 0.028(5) Uiso 1 1 d . .
C11 C 0.18837(15) 0.64731(15) 0.00268(11) 0.0215(2) Uani 1 1 d . .
H11 H 0.089(2) 0.659(2) 0.0270(15) 0.023(4) Uiso 1 1 d . .
C12 C 0.48009(14) 0.98471(14) 0.26556(10) 0.0186(2) Uani 1 1 d . .
C13 C 0.53517(16) 0.93509(16) 0.35419(11) 0.0227(3) Uani 1 1 d . .
H13 H 0.475(2) 0.854(2) 0.3818(17) 0.034(5) Uiso 1 1 d . .
C14 C 0.67965(17) 1.00324(18) 0.40428(12) 0.0265(3) Uani 1 1 d . .
H14 H 0.715(2) 0.974(2) 0.4657(18) 0.035(5) Uiso 1 1 d . .
C15 C 0.76960(16) 1.11917(17) 0.36559(12) 0.0270(3) Uani 1 1 d . .
H15 H 0.870(2) 1.165(2) 0.3991(17) 0.032(5) Uiso 1 1 d . .
C16 C 0.71467(18) 1.16970(18) 0.27789(13) 0.0296(3) Uani 1 1 d . .
H16 H 0.776(2) 1.252(2) 0.2514(18) 0.039(5) Uiso 1 1 d . .
C17 C 0.57005(17) 1.10346(16) 0.22828(12) 0.0254(3) Uani 1 1 d . .
H17 H 0.532(2) 1.139(2) 0.1717(18) 0.034(5) Uiso 1 1 d . .
C18 C 0.17222(14) 0.79576(14) 0.27595(10) 0.0180(2) Uani 1 1 d . .
C19 C 0.20245(16) 0.66248(15) 0.29657(11) 0.0212(2) Uani 1 1 d . .
H19 H 0.295(2) 0.631(2) 0.2686(16) 0.027(4) Uiso 1 1 d . .
C20 C 0.10446(16) 0.57730(15) 0.35610(11) 0.0233(3) Uani 1 1 d . .
H20 H 0.127(2) 0.489(2) 0.3719(17) 0.033(5) Uiso 1 1 d . .
C21 C -0.02456(16) 0.62296(16) 0.39350(12) 0.0247(3) Uani 1 1 d . .
H21 H -0.093(2) 0.565(2) 0.4342(16) 0.027(4) Uiso 1 1 d . .
C22 C -0.05598(15) 0.75394(17) 0.37257(13) 0.0254(3) Uani 1 1 d . .
H22 H -0.146(2) 0.783(2) 0.3973(17) 0.034(5) Uiso 1 1 d . .
C23 C 0.04170(15) 0.84069(15) 0.31370(11) 0.0216(2) Uani 1 1 d . .
H23 H 0.020(2) 0.929(2) 0.2988(15) 0.024(4) Uiso 1 1 d . .
O24 O 0.4145(3) 0.3669(3) 0.57382(18) 0.0352(5) Uani 0.5 1 d P .
H24 H 0.3787 0.2996 0.5117 0.053 Uiso 0.307(6) 1 calc PR 1
H25 H 0.3632 0.3027 0.5159 0.053 Uiso 0.193(6) 1 calc PR 2
C24 C 0.5441(5) 0.4985(5) 0.4469(2) 0.0344(11) Uani 0.61(1) 1 d P 1
H24A H 0.6342 0.4601 0.4572 0.041 Uiso 0.307(6) 1 calc PR 1
H24B H 0.4825 0.4249 0.3782 0.041 Uiso 0.307(6) 1 calc PR 1
H24C H 0.6053 0.6022 0.4533 0.052 Uiso 0.307(6) 1 calc PR 1
H24D H 0.4751 0.4652 0.3770 0.052 Uiso 0.307(6) 1 calc PR 1
H24E H 0.6090 0.4263 0.4413 0.052 Uiso 0.307(6) 1 calc PR 1
C25 C 0.4844(9) 0.5457(8) 0.4596(5) 0.0402(17) Uani 0.39(1) 1 d P 2
H25A H 0.4287 0.4705 0.3890 0.048 Uiso 0.193(6) 1 calc PR 2
H25B H 0.4151 0.6085 0.4978 0.048 Uiso 0.193(6) 1 calc PR 2
H25C H 0.4180 0.6119 0.4952 0.060 Uiso 0.193(6) 1 calc PR 2
H25D H 0.4364 0.4748 0.3857 0.060 Uiso 0.193(6) 1 calc PR 2
H25E H 0.5786 0.6099 0.4451 0.060 Uiso 0.193(6) 1 calc PR 2

loop_
_atom_site_aniso_label
_atom_site_aniso_U_11
_atom_site_aniso_U_22
_atom_site_aniso_U_33
_atom_site_aniso_U_23
_atom_site_aniso_U_13
_atom_site_aniso_U_12
P 0.02240(16) 0.01358(15) 0.01481(15) 0.00417(11) -0.00091(11) 0.00412(11)
C1 0.0220(6) 0.0140(5) 0.0193(5) 0.0053(4) -0.0021(4) 0.0036(4)
C2 0.0260(6) 0.0150(5) 0.0239(6) 0.0038(4) -0.0049(5) 0.0047(4)
N 0.0352(6) 0.0195(5) 0.0260(6) 0.0014(4) -0.0064(5) 0.0102(5)
O1 0.0388(6) 0.0225(5) 0.0220(5) 0.0042(4) -0.0036(4) 0.0126(4)
C3 0.0273(6) 0.0160(6) 0.0321(7) 0.0079(5) -0.0080(5) 0.0040(5)
C4 0.0235(6) 0.0216(6) 0.0270(6) 0.0113(5) -0.0075(5) 0.0012(5)
C5 0.0199(6) 0.0182(5) 0.0204(6) 0.0061(4) -0.0023(4) 0.0004(4)
C6 0.0250(6) 0.0144(5) 0.0150(5) 0.0049(4) 0.0003(4) 0.0042(4)
C7 0.0240(6) 0.0168(5) 0.0208(6) 0.0053(4) 0.0000(5) 0.0041(4)
C8 0.0269(6) 0.0208(6) 0.0242(6) 0.0045(5) 0.0054(5) 0.0075(5)
C9 0.0343(7) 0.0187(6) 0.0181(6) 0.0027(5) 0.0029(5) 0.0064(5)
C10 0.0290(7) 0.0195(6) 0.0183(6) 0.0027(5) -0.0011(5) 0.0018(5)
C11 0.0231(6) 0.0204(6) 0.0190(6) 0.0039(5) 0.0014(5) 0.0029(5)
C12 0.0234(6) 0.0171(5) 0.0149(5) 0.0026(4) -0.0012(4) 0.0064(4)
C13 0.0279(6) 0.0249(6) 0.0183(6) 0.0073(5) 0.0017(5) 0.0108(5)
C14 0.0308(7) 0.0329(7) 0.0188(6) 0.0050(5) -0.0026(5) 0.0159(6)
C15 0.0266(7) 0.0293(7) 0.0201(6) -0.0027(5) -0.0048(5) 0.0076(5)
C16 0.0315(7) 0.0267(7) 0.0251(7) 0.0050(5) -0.0040(5) -0.0020(6)
C17 0.0305(7) 0.0228(6) 0.0212(6) 0.0078(5) -0.0065(5) 0.0006(5)
C18 0.0239(6) 0.0147(5) 0.0150(5) 0.0031(4) 0.0006(4) 0.0048(4)
C19 0.0289(6) 0.0182(6) 0.0191(5) 0.0060(4) 0.0050(5) 0.0095(5)
C20 0.0333(7) 0.0185(6) 0.0184(6) 0.0059(5) 0.0020(5) 0.0052(5)
C21 0.0279(6) 0.0230(6) 0.0186(6) 0.0030(5) 0.0028(5) -0.0005(5)
C22 0.0210(6) 0.0247(6) 0.0261(6) 0.0003(5) 0.0025(5) 0.0043(5)
C23 0.0240(6) 0.0176(5) 0.0212(6) 0.0008(4) -0.0020(5) 0.0066(5)
O24 0.0526(14) 0.0254(10) 0.0191(9) 0.0065(8) 0.0004(9) -0.0090(9)
C24 0.0363(19) 0.0333(17) 0.0291(13) 0.0047(11) 0.0071(11) 0.0035(13)
C25 0.048(3) 0.042(3) 0.035(2) 0.016(2) -0.001(2) 0.013(3)

loop_
_atom_type_symbol
_atom_type_description
_atom_type_scat_dispersion_real
_atom_type_scat_dispersion_imag
_atom_type_scat_source
C C 0.0033 0.0016 'International Tables Vol C Tables 4.2.6.8 and 6.1.1.4'
H H 0.0000 0.0000 'International Tables Vol C Tables 4.2.6.8 and 6.1.1.4'
N N 0.0061 0.0033 'International Tables Vol C Tables 4.2.6.8 and 6.1.1.4'
O O 0.0106 0.0060 'International Tables Vol C Tables 4.2.6.8 and 6.1.1.4'
P P 0.1023 0.0942 'International Tables Vol C Tables 4.2.6.8 and 6.1.1.4'

loop_
_geom_angle_atom_site_label_1
_geom_angle_atom_site_label_2
_geom_angle_atom_site_label_3
_geom_angle
_geom_angle_site_symmetry_1
_geom_angle_site_symmetry_3
C1 P C12 111.76(6) . .
C1 P C18 114.79(6) . .
C12 P C18 112.94(6) . .
C1 P C6 105.65(6) . .
C12 P C6 107.30(6) . .
C18 P C6 103.47(6) . .
C5 C1 C2 106.85(11) . .
C5 C1 P 126.31(10) . .
C2 C1 P 126.72(10) . .
N C2 C3 125.06(12) . .
N C2 C1 127.45(12) . .
C3 C2 C1 107.40(12) . .
O1 N C2 114.02(11) . .
C4 C3 C2 108.00(12) . .
C4 C3 H3 127.8(11) . .
C2 C3 H3 124.2(11) . .
C3 C4 C5 108.87(12) . .
C3 C4 H4 128.7(11) . .
C5 C4 H4 122.4(11) . .
C1 C5 C4 108.88(12) . .
C1 C5 H5 126.1(10) . .
C4 C5 H5 125.0(10) . .
C7 C6 C11 119.69(11) . .
C7 C6 P 122.31(10) . .
C11 C6 P 117.96(10) . .
C6 C7 C8 119.79(12) . .
C6 C7 H7 120.1(11) . .
C8 C7 H7 120.1(11) . .
C9 C8 C7 120.42(13) . .
C9 C8 H8 119.7(12) . .
C7 C8 H8 119.9(12) . .
C8 C9 C10 119.87(12) . .
C8 C9 H9 119.0(12) . .
C10 C9 H9 121.1(11) . .
C11 C10 C9 120.31(12) . .
C11 C10 H10 118.6(11) . .
C9 C10 H10 121.1(11) . .
C10 C11 C6 119.92(12) . .
C10 C11 H11 118.9(10) . .
C6 C11 H11 121.1(10) . .
C13 C12 C17 119.64(12) . .
C13 C12 P 122.65(10) . .
C17 C12 P 117.69(9) . .
C14 C13 C12 119.86(13) . .
C14 C13 H13 119.1(12) . .
C12 C13 H13 121.1(12) . .
C15 C14 C13 120.34(13) . .
C15 C14 H14 119.7(13) . .
C13 C14 H14 119.9(13) . .
C14 C15 C16 119.94(13) . .
C14 C15 H15 120.3(12) . .
C16 C15 H15 119.8(12) . .
C15 C16 C17 120.09(14) . .
C15 C16 H16 120.6(12) . .
C17 C16 H16 119.3(12) . .
C16 C17 C12 120.12(13) . .
C16 C17 H17 120.4(12) . .
C12 C17 H17 119.5(12) . .
C23 C18 C19 119.60(12) . .
C23 C18 P 121.53(10) . .
C19 C18 P 118.74(10) . .
C20 C19 C18 120.17(12) . .
C20 C19 H19 121.1(11) . .
C18 C19 H19 118.7(11) . .
C21 C20 C19 119.83(12) . .
C21 C20 H20 120.4(12) . .
C19 C20 H20 119.8(12) . .
C20 C21 C22 120.37(12) . .
C20 C21 H21 120.9(11) . .
C22 C21 H21 118.7(11) . .
C21 C22 C23 120.33(13) . .
C21 C22 H22 119.8(12) . .
C23 C22 H22 119.8(12) . .
C22 C23 C18 119.69(12) . .
C22 C23 H23 120.3(11) . .
C18 C23 H23 120.0(11) . .
C24 O24 H24 109.5 2_666 .
O24 C24 C24 113.6(5) 2_666 2_666
O24 C24 H24A 108.8 2_666 .
C24 C24 H24A 108.8 2_666 .
O24 C24 H24B 108.8 2_666 .
C24 C24 H24B 108.8 2_666 .
C24 C24 H24c 109.5 2_666 .
C24 C24 H24D 109.5 2_666 .
C24 C24 H24E 109.5 2_666 .
H24A C24 H24B 107.7 . .
H24C C24 H24D 109.5 . .
H24C C24 H24E 109.5 . .
H24D C24 H24E 109.5 . .
C25 O24 H25 109.5 . .
O24 C25 C25 121.9(9) 2_666 2_666
O24 C25 H25A 106.8 2_666 .
C25 C25 H25A 106.8 2_666 .
O24 C25 H25B 106.8 2_666 .
C25 C25 H25B 106.8 2_666 .
C25 C25 H25c 109.5 2_666 .
C25 C25 H25D 109.5 2_666 .
C25 C25 H25E 109.5 2_666 .
H25A C25E H25B 106.7 . .
H25C C25 H25D 109.5 . .
H25C C25 H25E 109.5 . .
H25D C25 H25E 109.5 . .

loop_
_geom_bond_atom_site_label_1
_geom_bond_atom_site_label_2
_geom_bond_distance
_geom_bond_site_symmetry_2
P C1 1.7468(12) .
P C12 1.7978(13) .
P C18 1.8015(13) .
P C6 1.8127(13) .
C1 C5 1.3864(17) .
C1 C2 1.4494(17) .
C2 N 1.3346(18) .
C2 C3 1.4345(18) .
N O1 1.2837(15) .
C3 C4 1.371(2) .
C3 H3 0.955(19) .
C4 C5 1.4321(18) .
C4 H4 0.952(19) .
C5 H5 0.934(17) .
C6 C7 1.3892(18) .
C6 C11 1.4021(18) .
C7 C8 1.3974(18) .
C7 H7 0.945(18) .
C8 C9 1.384(2) .
C8 H8 0.931(19) .
C9 C10 1.388(2) .
C9 H9 0.95(2) .
C10 C11 1.3883(18) .
C10 H10 0.943(19) .
C11 H11 0.976(18) .
C12 C13 1.3918(17) .
C12 C17 1.3951(18) .
C13 C14 1.391(2) .
C13 H13 0.96(2) .
C14 C15 1.385(2) .
C14 H14 0.92(2) .
C15 C16 1.387(2) .
C15 H15 0.96(2) .
C16 C17 1.388(2) .
C16 H16 0.97(2) .
C17 H17 0.92(2) .
C18 C23 1.3956(18) .
C18 C19 1.4013(17) .
C19 C20 1.3884(18) .
C19 H19 0.992(18) .
C20 C21 1.384(2) .
C20 H20 0.95(2) .
C21 C22 1.387(2) .
C21 H21 0.955(19) .
C22 C23 1.390(2) .
C22 H22 0.95(2) .
C23 H23 0.942(18) .
O24 C24 1.305(4) 2_666
O24 H24 0.8400 .
O24 H25 0.8400 .
C24 C24 1.509(6) 2_666
C24 H24A 0.9900 .
C24 H24B 0.9900 .
C24 H24C 0.9800 .
C24 H24D 0.9800 .
C24 H24E 0.9800 .
C25 O24 1.232(6) 2_666
C25 C25 1.503(11) 2_666
C25 H25A 0.9900 .
C25 H25B 0.9900 .
C25 H25C 0.9800 .
C25 H25D 0.9800 .
C25 H25E 0.9800 .

loop_
_geom_hbond_atom_site_label_D
_geom_hbond_atom_site_label_H
_geom_hbond_atom_site_label_A
_geom_hbond_distance_DH
_geom_hbond_distance_HA
_geom_hbond_distance_DA
_geom_hbond_angle_DHA
_geom_hbond_site_symmetry_A
O24 H24 O1 0.84 2.00 2.831(2) 168.8 1_545
O25 H25 O1 0.84 1.99 2.831(2) 175.6 1_545

loop_
_geom_torsion_atom_site_label_1
_geom_torsion_atom_site_label_2
_geom_torsion_atom_site_label_3
_geom_torsion_atom_site_label_4
_geom_torsion
C12 P C1 C5 111.89(12)
C18 P C1 C5 -117.82(12)
C6 P C1 C5 -4.50(13)
C12 P C1 C2 -63.40(13)
C18 P C1 C2 66.90(13)
C6 P C1 C2 -179.78(11)
C5 C1 C2 N -176.08(14)
P C1 C2 N 0.0(2)
C5 C1 C2 C3 0.51(15)
P C1 C2 C3 176.54(10)
C3 C2 N O1 -177.08(13)
C1 C2 N O1 -1.1(2)
N C2 C3 C4 176.15(14)
C1 C2 C3 C4 -0.54(16)
C2 C3 C4 C5 0.36(16)
C2 C1 C5 C4 -0.30(14)
P C1 C5 C4 -176.35(10)
C3 C4 C5 C1 -0.04(15)
C1 P C6 C7 108.40(11)
C12 P C6 C7 -10.97(12)
C18 P C6 C7 -130.61(11)
C1 P C6 C11 -69.21(11)
C12 P C6 C11 171.41(10)
C18 P C6 C11 51.78(11)
C11 C6 C7 C8 0.82(19)
P C6 C7 C8 -176.76(10)
C6 C7 C8 C9 -0.3(2)
C7 C8 C9 C10 -0.4(2)
C8 C9 C10 C11 0.6(2)
C9 C10 C11 C6 -0.1(2)
C7 C6 C11 C10 -0.61(19)
P C6 C11 C10 177.07(10)
C1 P C12 C13 152.62(11)
C18 P C12 C13 21.38(13)
C6 P C12 C13 -92.00(12)
C1 P C12 C17 -29.35(12)
C18 P C12 C17 -160.59(10)
C6 P C12 C17 86.03(11)
C17 C12 C13 C14 -0.5(2)
P C12 C13 C14 177.49(10)
C12 C13 C14 C15 -0.7(2)
C13 C14 C15 C16 1.2(2)
C14 C15 C16 C17 -0.5(2)
C15 C16 C17 C12 -0.7(2)
C13 C12 C17 C16 1.2(2)
P C12 C17 C16 -176.90(11)
C1 P C18 C23 -12.28(13)
C12 P C18 C23 117.44(11)
C6 P C18 C23 -126.87(11)
C1 P C18 C19 163.51(10)
C12 P C18 C19 -66.77(11)
C6 P C18 C19 48.92(11)
C23 C18 C19 C20 -1.19(19)
P C18 C19 C20 -177.06(10)
C18 C19 C20 C21 1.0(2)
C19 C20 C21 C22 -0.5(2)
C20 C21 C22 C23 0.1(2)
C21 C22 C23 C18 -0.2(2)
C19 C18 C23 C22 0.79(19)
P C18 C23 C22 176.54(10)
